data_4340220
loop_
_publ_author_name
'Malarek, Michael S.'
'Evans, David J.'
'Smith, Paul D.'
'Bleeker, Ashley R.'
'White, Jonathan M.'
'Young, Charles G.'

_publ_section_title
;
 Pi-acid/pi-base carbonyloxomolybdenum(IV) complexes and their
 oxomolybdenum(VI/IV) precursors.
;
_journal_issue 5
_journal_name_full 'Inorganic chemistry'
_journal_page_first 2209
_journal_page_last 2216
_journal_paper_doi 10.1021/ic0510314
_journal_volume 45
_journal_year 2006
_chemical_formula_moiety 'C21 H35 B Mo N6 O2 S'
_chemical_formula_sum 'C21 H35 B Mo N6 O2 S'
_chemical_formula_weight 542.36
_chemical_name_systematic
;
{Hydrotris(3-isopropylpyrazol-1-yl)borato}- 
(isopropylthiolato)dioxomolybdenum(VI)
;
_space_group_IT_number 14
_symmetry_cell_setting monoclinic
_symmetry_space_group_name_Hall '-P 2ybc'
_symmetry_space_group_name_H-M 'P 1 21/c 1'
_atom_sites_solution_hydrogens geom
_atom_sites_solution_primary direct
_atom_sites_solution_secondary difmap
_audit_creation_method SHELXL-97
_cell_angle_alpha 90.00
_cell_angle_beta 95.3550(10)
_cell_angle_gamma 90.00
_cell_formula_units_Z 4
_cell_length_a 15.2105(7)
_cell_length_b 10.9957(5)
_cell_length_c 15.9661(8)
_cell_measurement_reflns_used 6861
_cell_measurement_temperature 298(2)
_cell_measurement_theta_max 27.45
_cell_measurement_theta_min 2.25
_cell_volume 2658.7(2)
_computing_cell_refinement 'Bruker SMART'
_computing_data_collection 'Bruker SMART'
_computing_data_reduction 'Bruker SAINT'
_computing_molecular_graphics 'WinGX SHELXTL'
_computing_publication_material 'WinGX SHELXTL'
_computing_structure_refinement 'WinGX SHELXTL'
_computing_structure_solution 'WinGX SHELXTL'
_diffrn_ambient_temperature 293(2)
_diffrn_measured_fraction_theta_full 0.983
_diffrn_measured_fraction_theta_max 0.983
_diffrn_measurement_device_type 'CCD area detector'
_diffrn_measurement_method 'phi and omega scans'
_diffrn_radiation_monochromator graphite
_diffrn_radiation_source 'sealed tube'
_diffrn_radiation_type MoK\a
_diffrn_radiation_wavelength 0.71073
_diffrn_reflns_av_R_equivalents 0.0319
_diffrn_reflns_av_sigmaI/netI 0.0319
_diffrn_reflns_limit_h_max 19
_diffrn_reflns_limit_h_min -19
_diffrn_reflns_limit_k_max 14
_diffrn_reflns_limit_k_min -13
_diffrn_reflns_limit_l_max 20
_diffrn_reflns_limit_l_min -16
_diffrn_reflns_number 16447
_diffrn_reflns_theta_full 27.51
_diffrn_reflns_theta_max 27.51
_diffrn_reflns_theta_min 2.25
_exptl_absorpt_coefficient_mu 0.599
_exptl_crystal_colour red
_exptl_crystal_density_diffrn 1.355
_exptl_crystal_density_method 'not measured'
_exptl_crystal_description block
_exptl_crystal_F_000 1128
_exptl_crystal_size_max 0.40
_exptl_crystal_size_mid 0.30
_exptl_crystal_size_min 0.25
_refine_diff_density_max 0.457
_refine_diff_density_min -0.276
_refine_diff_density_rms 0.055
_refine_ls_extinction_method none
_refine_ls_goodness_of_fit_ref 0.963
_refine_ls_hydrogen_treatment mixed
_refine_ls_matrix_type full
_refine_ls_number_parameters 301
_refine_ls_number_reflns 6028
_refine_ls_number_restraints 0
_refine_ls_restrained_S_all 0.963
_refine_ls_R_factor_all 0.0407
_refine_ls_R_factor_gt 0.0309
_refine_ls_shift/su_max 0.001
_refine_ls_shift/su_mean 0.000
_refine_ls_structure_factor_coef Fsqd
_refine_ls_weighting_details 'calc w=1/[\s^2^(Fo^2^)+(0.0472P)^2^+0.0000P] where P=(Fo^2^+2Fc^2^)/3'
_refine_ls_weighting_scheme calc
_refine_ls_wR_factor_gt 0.0780
_refine_ls_wR_factor_ref 0.0816
_reflns_number_gt 4838
_reflns_number_total 6028
_reflns_threshold_expression >2sigma(I)
_cod_data_source_file ic0510314si20051110_074019.cif
_cod_data_source_block Tp(iPr)MoO2(SiPr)_(jmwmm1m)
_cod_depositor_comments
;
The following automatic conversions were performed:

'_symmetry_cell_setting' value 'Monoclinic' changed to 'monoclinic'
according to
/usr/data/users/saulius/automatic-downloads/retrospective/ACS/lib/dictionaries/cif_core.dic
dictionary named 'cif_core.dic' version 2.4.2 from 2011-04-26.

Automatic conversion script
Id: cif_fix_values 2281 2013-09-26 08:29:07Z andrius 
;
_cod_original_sg_symbol_H-M 'P2(1)/c  '
_cod_database_code 4340220

loop_
_symmetry_equiv_pos_as_xyz
'x, y, z'
'-x, y+1/2, -z+1/2'
'-x, -y, -z'
'x, -y-1/2, z-1/2'

loop_
_atom_site_label
_atom_site_type_symbol
_atom_site_fract_x
_atom_site_fract_y
_atom_site_fract_z
_atom_site_U_iso_or_equiv
_atom_site_adp_type
_atom_site_occupancy
_atom_site_symmetry_multiplicity
_atom_site_calc_flag
_atom_site_refinement_flags
Mo1 Mo 0.223763(11) 0.412570(16) 0.200441(10) 0.04238(7) Uani 1 1 d .
S1 S 0.32181(4) 0.49697(5) 0.31097(3) 0.05176(14) Uani 1 1 d .
C41 C 0.2941(2) 0.4229(2) 0.40665(15) 0.0695(8) Uani 1 1 d .
H41 H 0.2878 0.3355 0.3956 0.083 Uiso 1 1 calc R
C14 C 0.19308(14) 0.74785(19) 0.23197(13) 0.0491(5) Uani 1 1 d .
H14 H 0.1910 0.6765 0.2685 0.059 Uiso 1 1 calc R
N12 N 0.29439(11) 0.59833(14) 0.06280(11) 0.0453(4) Uani 1 1 d .
N32 N 0.22546(12) 0.40965(15) 0.00220(11) 0.0463(4) Uani 1 1 d .
N11 N 0.25623(11) 0.59536(14) 0.13694(10) 0.0429(4) Uani 1 1 d .
N22 N 0.37883(11) 0.40214(14) 0.07028(10) 0.0442(4) Uani 1 1 d .
N21 N 0.35687(10) 0.35690(15) 0.14542(10) 0.0423(4) Uani 1 1 d .
O1 O 0.21891(10) 0.26897(13) 0.23826(10) 0.0597(4) Uani 1 1 d .
N31 N 0.17915(11) 0.37616(16) 0.06819(11) 0.0462(4) Uani 1 1 d .
O2 O 0.12561(9) 0.47250(14) 0.22050(10) 0.0557(4) Uani 1 1 d .
C23 C 0.42437(13) 0.28585(17) 0.17559(13) 0.0438(4) Uani 1 1 d .
C13 C 0.23873(13) 0.71146(18) 0.15722(13) 0.0454(5) Uani 1 1 d .
C11 C 0.30046(15) 0.7142(2) 0.03767(14) 0.0542(5) Uani 1 1 d .
H11 H 0.3238 0.7399 -0.0111 0.065 Uiso 1 1 calc R
C31 C 0.18076(16) 0.3761(2) -0.06950(14) 0.0570(6) Uani 1 1 d .
H31 H 0.1988 0.3881 -0.1230 0.068 Uiso 1 1 calc R
B1 B 0.31288(17) 0.4807(2) 0.01655(15) 0.0477(6) Uani 1 1 d .
C21 C 0.45784(14) 0.3601(2) 0.05460(14) 0.0514(5) Uani 1 1 d .
H21 H 0.4867 0.3779 0.0072 0.062 Uiso 1 1 calc R
C12 C 0.26684(15) 0.7880(2) 0.09529(14) 0.0554(6) Uani 1 1 d .
H12 H 0.2633 0.8724 0.0937 0.066 Uiso 1 1 calc R
C33 C 0.10391(14) 0.3219(2) 0.03505(15) 0.0547(5) Uani 1 1 d .
C22 C 0.48949(14) 0.2867(2) 0.11921(14) 0.0525(5) Uani 1 1 d .
H22 H 0.5432 0.2457 0.1247 0.063 Uiso 1 1 calc R
C34 C 0.03609(15) 0.2721(2) 0.08791(17) 0.0681(7) Uani 1 1 d .
H34 H 0.0434 0.3141 0.1422 0.082 Uiso 1 1 calc R
C32 C 0.10402(16) 0.3210(2) -0.05208(16) 0.0676(7) Uani 1 1 d .
H32 H 0.0605 0.2893 -0.0908 0.081 Uiso 1 1 calc R
C24 C 0.42592(14) 0.21541(19) 0.25546(14) 0.0528(5) Uani 1 1 d .
H24 H 0.3777 0.2445 0.2869 0.063 Uiso 1 1 calc R
C26 C 0.4110(3) 0.0811(2) 0.2360(2) 0.1011(11) Uani 1 1 d .
H26A H 0.3574 0.0713 0.1998 0.152 Uiso 1 1 calc R
H26B H 0.4063 0.0374 0.2875 0.152 Uiso 1 1 calc R
H26C H 0.4597 0.0498 0.2086 0.152 Uiso 1 1 calc R
C25 C 0.51245(18) 0.2332(3) 0.30985(17) 0.0826(8) Uani 1 1 d .
H25A H 0.5604 0.2046 0.2801 0.124 Uiso 1 1 calc R
H25B H 0.5110 0.1881 0.3612 0.124 Uiso 1 1 calc R
H25C H 0.5206 0.3180 0.3226 0.124 Uiso 1 1 calc R
C16 C 0.2422(2) 0.8476(3) 0.28231(18) 0.0838(9) Uani 1 1 d .
H16A H 0.3024 0.8231 0.2964 0.126 Uiso 1 1 calc R
H16B H 0.2145 0.8621 0.3330 0.126 Uiso 1 1 calc R
H16C H 0.2410 0.9208 0.2494 0.126 Uiso 1 1 calc R
C15 C 0.09861(18) 0.7853(3) 0.20480(19) 0.0984(11) Uani 1 1 d .
H15A H 0.0986 0.8501 0.1646 0.148 Uiso 1 1 calc R
H15B H 0.0706 0.8123 0.2530 0.148 Uiso 1 1 calc R
H15C H 0.0668 0.7170 0.1797 0.148 Uiso 1 1 calc R
C43 C 0.2072(2) 0.4705(3) 0.4336(2) 0.1028(11) Uani 1 1 d .
H43A H 0.1964 0.4349 0.4865 0.154 Uiso 1 1 calc R
H43B H 0.1601 0.4494 0.3919 0.154 Uiso 1 1 calc R
H43C H 0.2103 0.5574 0.4392 0.154 Uiso 1 1 calc R
C42 C 0.3687(3) 0.4411(3) 0.47390(19) 0.1139(13) Uani 1 1 d .
H42A H 0.3763 0.5265 0.4850 0.171 Uiso 1 1 calc R
H42B H 0.4220 0.4083 0.4554 0.171 Uiso 1 1 calc R
H42C H 0.3554 0.4003 0.5244 0.171 Uiso 1 1 calc R
C36 C -0.05682(19) 0.2978(4) 0.0490(2) 0.1217(14) Uani 1 1 d .
H36A H -0.0630 0.3831 0.0371 0.183 Uiso 1 1 calc R
H36B H -0.0985 0.2741 0.0876 0.183 Uiso 1 1 calc R
H36C H -0.0678 0.2525 -0.0023 0.183 Uiso 1 1 calc R
C35 C 0.0494(3) 0.1376(3) 0.1050(3) 0.1388(17) Uani 1 1 d .
H35A H 0.0352 0.0927 0.0539 0.208 Uiso 1 1 calc R
H35B H 0.0117 0.1119 0.1465 0.208 Uiso 1 1 calc R
H35C H 0.1099 0.1229 0.1252 0.208 Uiso 1 1 calc R
H1 H 0.3395(12) 0.4977(15) -0.0448(12) 0.040(5) Uiso 1 1 d .

loop_
_atom_site_aniso_label
_atom_site_aniso_U_11
_atom_site_aniso_U_22
_atom_site_aniso_U_33
_atom_site_aniso_U_23
_atom_site_aniso_U_13
_atom_site_aniso_U_12
Mo1 0.04008(11) 0.04985(12) 0.03737(11) 0.00354(7) 0.00446(7) -0.00841(7)
S1 0.0530(3) 0.0608(3) 0.0404(3) 0.0050(2) -0.0019(2) -0.0109(3)
C41 0.124(2) 0.0490(13) 0.0367(12) 0.0037(10) 0.0104(14) -0.0038(13)
C14 0.0505(12) 0.0505(12) 0.0455(11) -0.0004(10) -0.0005(10) -0.0007(10)
N12 0.0496(10) 0.0489(10) 0.0374(9) 0.0066(7) 0.0040(8) -0.0040(7)
N32 0.0476(10) 0.0527(10) 0.0378(9) -0.0008(8) 0.0000(8) -0.0012(8)
N11 0.0451(9) 0.0475(9) 0.0361(9) 0.0034(7) 0.0042(7) -0.0060(7)
N22 0.0449(9) 0.0513(10) 0.0371(9) 0.0054(7) 0.0077(7) -0.0020(7)
N21 0.0404(9) 0.0491(9) 0.0374(9) 0.0053(7) 0.0037(7) -0.0023(7)
O1 0.0587(9) 0.0592(9) 0.0619(10) 0.0114(8) 0.0088(8) -0.0103(7)
N31 0.0404(9) 0.0529(9) 0.0443(10) -0.0023(8) -0.0012(7) -0.0038(8)
O2 0.0454(8) 0.0672(9) 0.0551(9) -0.0049(8) 0.0081(7) -0.0062(7)
C23 0.0414(11) 0.0450(11) 0.0444(11) -0.0009(9) 0.0004(9) -0.0031(8)
C13 0.0423(11) 0.0490(12) 0.0433(11) 0.0056(9) -0.0040(9) -0.0042(9)
C11 0.0627(14) 0.0555(13) 0.0444(12) 0.0143(10) 0.0045(10) -0.0084(10)
C31 0.0644(15) 0.0644(14) 0.0406(12) -0.0042(11) -0.0039(11) 0.0039(12)
B1 0.0495(14) 0.0559(15) 0.0379(12) 0.0042(11) 0.0049(10) -0.0051(11)
C21 0.0477(12) 0.0586(13) 0.0498(12) -0.0024(11) 0.0140(10) -0.0072(10)
C12 0.0674(15) 0.0468(12) 0.0523(13) 0.0086(10) 0.0068(11) -0.0016(10)
C33 0.0449(12) 0.0578(13) 0.0596(14) -0.0095(11) -0.0037(10) -0.0033(10)
C22 0.0433(12) 0.0579(13) 0.0568(13) 0.0004(11) 0.0076(10) 0.0022(10)
C34 0.0488(13) 0.0795(17) 0.0760(17) -0.0218(14) 0.0058(12) -0.0176(12)
C32 0.0611(15) 0.0803(17) 0.0579(15) -0.0156(13) -0.0135(12) -0.0068(13)
C24 0.0494(12) 0.0573(13) 0.0519(13) 0.0106(10) 0.0048(10) 0.0048(10)
C26 0.141(3) 0.0644(18) 0.096(2) 0.0217(16) 0.001(2) -0.0259(18)
C25 0.0714(18) 0.108(2) 0.0650(17) 0.0226(16) -0.0134(14) -0.0024(16)
C16 0.089(2) 0.088(2) 0.0760(18) -0.0322(16) 0.0180(15) -0.0240(17)
C15 0.0668(18) 0.158(3) 0.0704(19) -0.002(2) 0.0053(15) 0.0323(19)
C43 0.118(3) 0.128(3) 0.069(2) -0.0213(19) 0.0414(19) -0.035(2)
C42 0.174(4) 0.112(2) 0.0500(17) 0.0018(17) -0.019(2) 0.059(3)
C36 0.0504(17) 0.200(4) 0.116(3) -0.019(3) 0.0117(17) 0.000(2)
C35 0.128(3) 0.087(2) 0.215(5) -0.001(3) 0.089(3) -0.027(2)

loop_
_atom_type_symbol
_atom_type_description
_atom_type_scat_dispersion_real
_atom_type_scat_dispersion_imag
_atom_type_scat_source
C C 0.0033 0.0016 'International Tables Vol C Tables 4.2.6.8 and 6.1.1.4'
H H 0.0000 0.0000 'International Tables Vol C Tables 4.2.6.8 and 6.1.1.4'
B B 0.0013 0.0007 'International Tables Vol C Tables 4.2.6.8 and 6.1.1.4'
N N 0.0061 0.0033 'International Tables Vol C Tables 4.2.6.8 and 6.1.1.4'
O O 0.0106 0.0060 'International Tables Vol C Tables 4.2.6.8 and 6.1.1.4'
S S 0.1246 0.1234 'International Tables Vol C Tables 4.2.6.8 and 6.1.1.4'
Mo Mo -1.6832 0.6857 'International Tables Vol C Tables 4.2.6.8 and 6.1.1.4'

loop_
_geom_angle_atom_site_label_1
_geom_angle_atom_site_label_2
_geom_angle_atom_site_label_3
_geom_angle
O2 Mo1 O1 103.13(7)
O2 Mo1 N31 93.11(7)
O1 Mo1 N31 98.81(7)
O2 Mo1 N11 88.45(7)
O1 Mo1 N11 168.25(7)
N31 Mo1 N11 78.30(6)
O2 Mo1 N21 167.14(7)
O1 Mo1 N21 87.62(6)
N31 Mo1 N21 78.09(6)
N11 Mo1 N21 80.65(6)
O2 Mo1 S1 102.13(5)
O1 Mo1 S1 98.26(6)
N31 Mo1 S1 153.84(5)
N11 Mo1 S1 80.96(4)
N21 Mo1 S1 82.98(4)
C41 S1 Mo1 105.63(9)
C42 C41 C43 111.7(2)
C42 C41 S1 108.8(2)
C43 C41 S1 111.0(2)
C42 C41 H41 108.4
C43 C41 H41 108.4
S1 C41 H41 108.4
C13 C14 C16 112.06(18)
C13 C14 C15 110.06(19)
C16 C14 C15 111.2(2)
C13 C14 H14 107.8
C16 C14 H14 107.8
C15 C14 H14 107.8
C11 N12 N11 109.17(17)
C11 N12 B1 129.66(18)
N11 N12 B1 120.70(16)
C31 N32 N31 109.22(18)
C31 N32 B1 129.38(19)
N31 N32 B1 121.33(16)
C13 N11 N12 107.12(15)
C13 N11 Mo1 131.18(13)
N12 N11 Mo1 121.54(11)
C21 N22 N21 109.66(17)
C21 N22 B1 130.38(18)
N21 N22 B1 119.82(16)
C23 N21 N22 106.55(15)
C23 N21 Mo1 132.11(12)
N22 N21 Mo1 121.31(12)
C33 N31 N32 107.11(17)
C33 N31 Mo1 129.12(14)
N32 N31 Mo1 123.75(12)
N21 C23 C22 109.20(18)
N21 C23 C24 124.03(18)
C22 C23 C24 126.74(19)
N11 C13 C12 108.66(19)
N11 C13 C14 124.27(17)
C12 C13 C14 127.01(19)
N12 C11 C12 108.86(19)
N12 C11 H11 125.6
C12 C11 H11 125.6
N32 C31 C32 109.0(2)
N32 C31 H31 125.5
C32 C31 H31 125.5
N22 B1 N12 110.40(18)
N22 B1 N32 108.02(17)
N12 B1 N32 107.80(18)
N22 B1 H1 108.4(9)
N12 B1 H1 112.5(9)
N32 B1 H1 109.6(9)
N22 C21 C22 108.94(19)
N22 C21 H21 125.5
C22 C21 H21 125.5
C11 C12 C13 106.18(19)
C11 C12 H12 126.9
C13 C12 H12 126.9
N31 C33 C32 108.3(2)
N31 C33 C34 122.9(2)
C32 C33 C34 128.8(2)
C21 C22 C23 105.66(19)
C21 C22 H22 127.2
C23 C22 H22 127.2
C33 C34 C35 111.8(2)
C33 C34 C36 111.5(2)
C35 C34 C36 111.1(3)
C33 C34 H34 107.4
C35 C34 H34 107.4
C36 C34 H34 107.4
C31 C32 C33 106.3(2)
C31 C32 H32 126.8
C33 C32 H32 126.8
C23 C24 C25 111.46(19)
C23 C24 C26 109.9(2)
C25 C24 C26 110.2(2)
C23 C24 H24 108.4
C25 C24 H24 108.4
C26 C24 H24 108.4
C24 C26 H26A 109.5
C24 C26 H26B 109.5
H26A C26 H26B 109.5
C24 C26 H26C 109.5
H26A C26 H26C 109.5
H26B C26 H26C 109.5
C24 C25 H25A 109.5
C24 C25 H25B 109.5
H25A C25 H25B 109.5
C24 C25 H25C 109.5
H25A C25 H25C 109.5
H25B C25 H25C 109.5
C14 C16 H16A 109.5
C14 C16 H16B 109.5
H16A C16 H16B 109.5
C14 C16 H16C 109.5
H16A C16 H16C 109.5
H16B C16 H16C 109.5
C14 C15 H15A 109.5
C14 C15 H15B 109.5
H15A C15 H15B 109.5
C14 C15 H15C 109.5
H15A C15 H15C 109.5
H15B C15 H15C 109.5
C41 C43 H43A 109.5
C41 C43 H43B 109.5
H43A C43 H43B 109.5
C41 C43 H43C 109.5
H43A C43 H43C 109.5
H43B C43 H43C 109.5
C41 C42 H42A 109.5
C41 C42 H42B 109.5
H42A C42 H42B 109.5
C41 C42 H42C 109.5
H42A C42 H42C 109.5
H42B C42 H42C 109.5
C34 C36 H36A 109.5
C34 C36 H36B 109.5
H36A C36 H36B 109.5
C34 C36 H36C 109.5
H36A C36 H36C 109.5
H36B C36 H36C 109.5
C34 C35 H35A 109.5
C34 C35 H35B 109.5
H35A C35 H35B 109.5
C34 C35 H35C 109.5
H35A C35 H35C 109.5
H35B C35 H35C 109.5

loop_
_geom_bond_atom_site_label_1
_geom_bond_atom_site_label_2
_geom_bond_distance
Mo1 O2 1.6896(14)
Mo1 O1 1.6946(15)
Mo1 N31 2.1936(17)
Mo1 N11 2.3248(15)
Mo1 N21 2.3617(16)
Mo1 S1 2.3893(6)
S1 C41 1.815(2)
C41 C42 1.501(4)
C41 C43 1.520(4)
C41 H41 0.9800
C14 C13 1.490(3)
C14 C16 1.515(3)
C14 C15 1.519(3)
C14 H14 0.9800
N12 C11 1.341(3)
N12 N11 1.367(2)
N12 B1 1.528(3)
N32 C31 1.328(3)
N32 N31 1.371(2)
N32 B1 1.541(3)
N11 C13 1.350(2)
N22 C21 1.333(3)
N22 N21 1.369(2)
N22 B1 1.526(3)
N21 C23 1.343(2)
N31 C33 1.354(2)
C23 C22 1.399(3)
C23 C24 1.490(3)
C13 C12 1.396(3)
C11 C12 1.362(3)
C11 H11 0.9300
C31 C32 1.366(3)
C31 H31 0.9300
B1 H1 1.110(18)
C21 C22 1.362(3)
C21 H21 0.9300
C12 H12 0.9300
C33 C32 1.391(3)
C33 C34 1.496(3)
C22 H22 0.9300
C34 C35 1.514(4)
C34 C36 1.516(4)
C34 H34 0.9800
C32 H32 0.9300
C24 C25 1.520(3)
C24 C26 1.522(3)
C24 H24 0.9800
C26 H26A 0.9600
C26 H26B 0.9600
C26 H26C 0.9600
C25 H25A 0.9600
C25 H25B 0.9600
C25 H25C 0.9600
C16 H16A 0.9600
C16 H16B 0.9600
C16 H16C 0.9600
C15 H15A 0.9600
C15 H15B 0.9600
C15 H15C 0.9600
C43 H43A 0.9600
C43 H43B 0.9600
C43 H43C 0.9600
C42 H42A 0.9600
C42 H42B 0.9600
C42 H42C 0.9600
C36 H36A 0.9600
C36 H36B 0.9600
C36 H36C 0.9600
C35 H35A 0.9600
C35 H35B 0.9600
C35 H35C 0.9600
